data_7040158
loop_
_publ_author_name
'Cho, Yae In'
'Ward, Meredith L.'
'Rose, Michael J.'

_publ_section_title
;
 Substituent effects of N4 Schiff base ligands on the formation of
 fluoride-bridged dicobalt(ii) complexes via B-F abstraction: structures
 and magnetism.
;
_journal_issue 34
_journal_name_full 'Dalton transactions (Cambridge, England : 2003)'
_journal_page_first 13466
_journal_page_last 13476
_journal_paper_doi 10.1039/c6dt02104b
_journal_volume 45
_journal_year 2016
_chemical_formula_sum 'C20 H30 Cl2 Co N6 O10'
_chemical_formula_weight 644.33
_space_group_crystal_system monoclinic
_space_group_IT_number 14
_space_group_name_Hall '-P 2yn'
_space_group_name_H-M_alt 'P 1 21/n 1'
_symmetry_space_group_name_Hall '-P 2yn'
_symmetry_space_group_name_H-M 'P 1 21/n 1'
_atom_sites_solution_hydrogens geom
_audit_creation_method SHELXL-2014/7
_audit_update_record
;
2016-07-25 deposited with the CCDC.
2016-08-01 downloaded from the CCDC.
;
_cell_angle_alpha 90
_cell_angle_beta 105.467(2)
_cell_angle_gamma 90
_cell_formula_units_Z 4
_cell_length_a 9.9009(5)
_cell_length_b 17.9640(8)
_cell_length_c 15.9921(9)
_cell_measurement_reflns_used 9974
_cell_measurement_temperature 100(2)
_cell_measurement_theta_max 27.2237
_cell_measurement_theta_min 2.2675
_cell_volume 2741.3(2)
_computing_structure_refinement 'SHELXL-2014/7 (Sheldrick, 2014)'
_diffrn_ambient_temperature 100(2)
_diffrn_measured_fraction_theta_full 0.998
_diffrn_measured_fraction_theta_max 0.984
_diffrn_measurement_device_type 'Bruker Nonius Kappa CCD'
_diffrn_radiation_type MoK\a
_diffrn_radiation_wavelength 0.71073
_diffrn_reflns_av_R_equivalents 0.0525
_diffrn_reflns_av_unetI/netI 0.0380
_diffrn_reflns_Laue_measured_fraction_full 0.998
_diffrn_reflns_Laue_measured_fraction_max 0.984
_diffrn_reflns_limit_h_max 12
_diffrn_reflns_limit_h_min -12
_diffrn_reflns_limit_k_max 22
_diffrn_reflns_limit_k_min -23
_diffrn_reflns_limit_l_max 19
_diffrn_reflns_limit_l_min -20
_diffrn_reflns_number 52927
_diffrn_reflns_point_group_measured_fraction_full 0.998
_diffrn_reflns_point_group_measured_fraction_max 0.984
_diffrn_reflns_theta_full 25.242
_diffrn_reflns_theta_max 27.490
_diffrn_reflns_theta_min 2.267
_exptl_absorpt_coefficient_mu 0.884
_exptl_crystal_colour 'reddish pink'
_exptl_crystal_density_diffrn 1.561
_exptl_crystal_description needles
_exptl_crystal_F_000 1332
_exptl_crystal_size_max 0.2
_exptl_crystal_size_mid 0.2
_exptl_crystal_size_min 0.2
_refine_diff_density_max 0.639
_refine_diff_density_min -0.459
_refine_diff_density_rms 0.064
_refine_ls_extinction_method none
_refine_ls_goodness_of_fit_ref 1.010
_refine_ls_hydrogen_treatment constr
_refine_ls_matrix_type full
_refine_ls_number_parameters 399
_refine_ls_number_reflns 6205
_refine_ls_number_restraints 136
_refine_ls_restrained_S_all 1.012
_refine_ls_R_factor_all 0.0568
_refine_ls_R_factor_gt 0.0355
_refine_ls_shift/su_max 0.009
_refine_ls_shift/su_mean 0.000
_refine_ls_structure_factor_coef Fsqd
_refine_ls_weighting_details 'w=1/[\s^2^(Fo^2^)+(0.0319P)^2^+2.9486P] where P=(Fo^2^+2Fc^2^)/3'
_refine_ls_weighting_scheme calc
_refine_ls_wR_factor_gt 0.0746
_refine_ls_wR_factor_ref 0.0855
_reflns_Friedel_coverage 0.000
_reflns_number_gt 4824
_reflns_number_total 6205
_reflns_threshold_expression 'I > 2\s(I)'
_cod_data_source_file c6dt02104b2.cif
_cod_data_source_block 5-ClO4
_cod_depositor_comments 'Adding full bibliography for 7040154--7040158.cif.'
_cod_database_code 7040158
_shelx_shelxl_version_number 2014/7
_shelx_space_group_comment
;
The symmetry employed for this shelxl refinement is uniquely defined
by the following loop, which should always be used as a source of
symmetry information in preference to the above space-group names.
They are only intended as comments.
;

loop_
_space_group_symop_operation_xyz
'x, y, z'
'-x+1/2, y+1/2, -z+1/2'
'-x, -y, -z'
'x-1/2, -y-1/2, z-1/2'

loop_
_atom_site_label
_atom_site_type_symbol
_atom_site_fract_x
_atom_site_fract_y
_atom_site_fract_z
_atom_site_U_iso_or_equiv
_atom_site_adp_type
_atom_site_occupancy
_atom_site_site_symmetry_order
_atom_site_calc_flag
_atom_site_refinement_flags_posn
_atom_site_refinement_flags_adp
_atom_site_refinement_flags_occupancy
_atom_site_disorder_assembly
_atom_site_disorder_group
C11 C 0.3656(2) 0.78962(12) 0.10473(16) 0.0252(5) Uani 1 1 d . . . . .
H11A H 0.3174 0.8075 0.0458 0.030 Uiso 1 1 calc R U . . .
H11B H 0.4275 0.8300 0.1352 0.030 Uiso 1 1 calc R U . . .
C12 C 0.2577(2) 0.77175(13) 0.15340(15) 0.0228(5) Uani 1 1 d . . . . .
H12A H 0.1819 0.8093 0.1381 0.027 Uiso 1 1 calc R U . . .
H12B H 0.2157 0.7226 0.1338 0.027 Uiso 1 1 calc R U . . .
C13 C 0.3151(2) 0.77014(13) 0.25098(15) 0.0248(5) Uani 1 1 d . . . . .
H13A H 0.3588 0.8188 0.2708 0.030 Uiso 1 1 calc R U . . .
H13B H 0.2367 0.7628 0.2777 0.030 Uiso 1 1 calc R U . . .
C14 C 0.4334(2) 0.68630(12) 0.35718(14) 0.0180(4) Uani 1 1 d . . . . .
H14 H 0.3763 0.7053 0.3915 0.022 Uiso 1 1 calc R U . . .
C15 C 0.5377(2) 0.62884(11) 0.39209(14) 0.0175(4) Uani 1 1 d . . . . .
C16 C 0.5543(2) 0.59979(12) 0.47408(15) 0.0226(5) Uani 1 1 d . . . . .
H16 H 0.4977 0.6164 0.5099 0.027 Uiso 1 1 calc R U . . .
C17 C 0.6560(2) 0.54563(13) 0.50264(15) 0.0254(5) Uani 1 1 d . . . . .
H17 H 0.6706 0.5250 0.5590 0.030 Uiso 1 1 calc R U . . .
C18 C 0.7356(2) 0.52185(12) 0.44957(15) 0.0224(5) Uani 1 1 d . . . . .
H18 H 0.8056 0.4848 0.4683 0.027 Uiso 1 1 calc R U . . .
C19 C 0.7108(2) 0.55362(11) 0.36707(14) 0.0192(5) Uani 1 1 d . . . . .
C1 C 0.8147(2) 0.77473(13) 0.22571(16) 0.0282(5) Uani 1 1 d . . . . .
H1C H 0.8810 0.8095 0.2639 0.034 Uiso 1 1 calc R U . . .
H1D H 0.7613 0.8030 0.1744 0.034 Uiso 1 1 calc R U . . .
C2 C 0.8961(2) 0.71325(15) 0.19656(17) 0.0302(6) Uani 1 1 d . . . . .
H2A H 0.9329 0.6792 0.2461 0.036 Uiso 1 1 calc R U . . .
H2B H 0.9776 0.7357 0.1811 0.036 Uiso 1 1 calc R U . . .
C3 C 0.8136(2) 0.66776(13) 0.11997(15) 0.0243(5) Uani 1 1 d . . . . .
H3A H 0.7734 0.7015 0.0707 0.029 Uiso 1 1 calc R U . . .
H3B H 0.8779 0.6329 0.1017 0.029 Uiso 1 1 calc R U . . .
C4 C 0.6818(2) 0.55828(12) 0.11473(14) 0.0216(5) Uani 1 1 d . . . . .
H4 H 0.7460 0.5353 0.0880 0.026 Uiso 1 1 calc R U . . .
C5 C 0.5612(2) 0.51685(12) 0.12662(14) 0.0207(5) Uani 1 1 d . . . . .
C6 C 0.5359(3) 0.44387(13) 0.09999(16) 0.0286(5) Uani 1 1 d . . . . .
H6 H 0.6006 0.4171 0.0770 0.034 Uiso 1 1 calc R U . . .
C7 C 0.4136(3) 0.41093(13) 0.10786(16) 0.0327(6) Uani 1 1 d . . . . .
H7 H 0.3935 0.3607 0.0902 0.039 Uiso 1 1 calc R U . . .
C8 C 0.3214(3) 0.45031(12) 0.14096(15) 0.0271(5) Uani 1 1 d . . . . .
H8 H 0.2362 0.4285 0.1455 0.033 Uiso 1 1 calc R U . . .
C9 C 0.3564(2) 0.52390(12) 0.16807(14) 0.0209(5) Uani 1 1 d . . . . .
C20 C 0.8824(2) 0.47692(12) 0.32944(17) 0.0278(5) Uani 1 1 d . . . . .
H20A H 0.9610 0.4935 0.3772 0.042 Uiso 1 1 calc R U . . .
H20B H 0.9162 0.4655 0.2786 0.042 Uiso 1 1 calc R U . . .
H20C H 0.8405 0.4322 0.3472 0.042 Uiso 1 1 calc R U . . .
C10 C 0.1404(3) 0.54092(15) 0.20327(19) 0.0369(6) Uani 1 1 d . . . . .
H10A H 0.0862 0.5304 0.1436 0.055 Uiso 1 1 calc R U . . .
H10B H 0.0917 0.5787 0.2286 0.055 Uiso 1 1 calc R U . . .
H10C H 0.1503 0.4952 0.2378 0.055 Uiso 1 1 calc R U . . .
N1 N 0.71667(19) 0.74512(10) 0.27283(12) 0.0225(4) Uani 1 1 d . . . . .
H1A H 0.6715 0.7847 0.2885 0.027 Uiso 1 1 calc R U . . .
H1B H 0.7693 0.7242 0.3228 0.027 Uiso 1 1 calc R U . . .
N2 N 0.69991(17) 0.62514(10) 0.14049(11) 0.0178(4) Uani 1 1 d . . . . .
N3 N 0.47385(18) 0.55641(9) 0.16187(11) 0.0175(4) Uani 1 1 d . . . . .
N4 N 0.45132(19) 0.72340(10) 0.09806(12) 0.0221(4) Uani 1 1 d . . . . .
H4C H 0.5163 0.7379 0.0705 0.027 Uiso 1 1 calc R U . . .
H4D H 0.3940 0.6901 0.0627 0.027 Uiso 1 1 calc R U . . .
N5 N 0.41936(17) 0.71080(9) 0.28084(12) 0.0168(4) Uani 1 1 d . . . . .
N6 N 0.61475(17) 0.60630(9) 0.33844(11) 0.0171(4) Uani 1 1 d . . . . .
O1 O 0.27677(16) 0.56804(9) 0.20297(11) 0.0268(4) Uani 1 1 d . . . . .
O2 O 0.77903(16) 0.53485(9) 0.30796(10) 0.0261(4) Uani 1 1 d . . . . .
Cl1 Cl 0.89789(5) 0.36974(3) 0.06029(3) 0.02159(13) Uani 1 1 d . . . . .
O3 O 0.8202(3) 0.42334(15) 0.00397(15) 0.0890(10) Uani 1 1 d . U . . .
O4 O 1.0266(2) 0.35446(15) 0.04225(15) 0.0652(7) Uani 1 1 d . U . . .
O5 O 0.8193(3) 0.30253(14) 0.04934(14) 0.0739(8) Uani 1 1 d . U . . .
O6 O 0.9200(2) 0.39175(11) 0.14936(12) 0.0440(5) Uani 1 1 d . U . . .
Cl2 Cl 0.4059(5) 0.1640(3) 0.0601(3) 0.0160(8) Uani 0.54 1 d D U P A 1
O7 O 0.3749(5) 0.23397(19) 0.0931(3) 0.0455(10) Uani 0.54 1 d D U P A 1
O8 O 0.5547(4) 0.1564(3) 0.0795(3) 0.0551(11) Uani 0.54 1 d D U P A 1
O9 O 0.3481(5) 0.1617(2) -0.0313(2) 0.0442(10) Uani 0.54 1 d D U P A 1
O10 O 0.3498(10) 0.1056(4) 0.1014(4) 0.0374(17) Uani 0.54 1 d D U P A 1
Cl2A Cl 0.3938(6) 0.1605(3) 0.0544(4) 0.0309(15) Uani 0.46 1 d D U P B 2
O7A O 0.4611(7) 0.2299(2) 0.0814(3) 0.0577(14) Uani 0.46 1 d D U P B 2
O8A O 0.4840(4) 0.1164(2) 0.0179(3) 0.0404(10) Uani 0.46 1 d D U P B 2
O9A O 0.2637(5) 0.1707(3) -0.0110(3) 0.0486(12) Uani 0.46 1 d D U P B 2
O10A O 0.3648(11) 0.1219(4) 0.1261(5) 0.038(2) Uani 0.46 1 d D U P B 2
Co1 Co 0.55941(3) 0.66523(2) 0.21244(2) 0.01404(8) Uani 1 1 d . . . . .

loop_
_atom_site_aniso_label
_atom_site_aniso_U_11
_atom_site_aniso_U_22
_atom_site_aniso_U_33
_atom_site_aniso_U_23
_atom_site_aniso_U_13
_atom_site_aniso_U_12
C11 0.0244(11) 0.0214(11) 0.0307(14) 0.0062(10) 0.0090(10) 0.0069(9)
C12 0.0176(10) 0.0254(12) 0.0251(13) 0.0025(10) 0.0049(9) 0.0063(9)
C13 0.0207(11) 0.0285(12) 0.0252(13) -0.0031(10) 0.0061(9) 0.0095(9)
C14 0.0147(10) 0.0205(10) 0.0202(12) -0.0072(9) 0.0071(8) -0.0042(8)
C15 0.0180(10) 0.0170(10) 0.0177(11) -0.0037(9) 0.0049(8) -0.0064(8)
C16 0.0264(11) 0.0246(11) 0.0190(12) -0.0027(9) 0.0098(9) -0.0073(9)
C17 0.0320(12) 0.0247(12) 0.0189(12) 0.0045(10) 0.0057(10) -0.0073(10)
C18 0.0261(11) 0.0169(10) 0.0222(12) 0.0029(9) 0.0028(9) -0.0022(9)
C19 0.0208(10) 0.0165(10) 0.0200(12) -0.0003(9) 0.0053(9) -0.0015(8)
C1 0.0291(12) 0.0278(12) 0.0302(14) -0.0022(10) 0.0119(11) -0.0096(10)
C2 0.0170(11) 0.0447(15) 0.0314(14) -0.0016(12) 0.0108(10) -0.0032(10)
C3 0.0201(11) 0.0344(13) 0.0220(12) 0.0041(10) 0.0118(9) 0.0032(10)
C4 0.0223(11) 0.0268(12) 0.0159(11) -0.0009(9) 0.0054(9) 0.0107(9)
C5 0.0268(11) 0.0190(10) 0.0143(11) -0.0008(9) 0.0022(9) 0.0063(9)
C6 0.0381(14) 0.0212(11) 0.0240(13) -0.0045(10) 0.0038(11) 0.0094(10)
C7 0.0480(15) 0.0158(11) 0.0281(14) -0.0034(10) -0.0006(12) -0.0017(11)
C8 0.0334(13) 0.0192(11) 0.0248(13) 0.0003(10) 0.0009(10) -0.0050(10)
C9 0.0257(11) 0.0187(11) 0.0156(11) -0.0001(9) 0.0010(9) -0.0004(9)
C20 0.0286(12) 0.0215(11) 0.0332(14) 0.0013(10) 0.0080(10) 0.0079(10)
C10 0.0269(13) 0.0397(15) 0.0480(17) -0.0090(13) 0.0169(12) -0.0126(11)
N1 0.0209(9) 0.0244(10) 0.0238(10) -0.0038(8) 0.0087(8) -0.0029(8)
N2 0.0162(8) 0.0232(9) 0.0138(9) 0.0024(8) 0.0035(7) 0.0056(7)
N3 0.0210(9) 0.0159(8) 0.0146(9) -0.0020(7) 0.0032(7) 0.0003(7)
N4 0.0208(9) 0.0253(10) 0.0217(10) 0.0032(8) 0.0080(8) 0.0057(8)
N5 0.0126(8) 0.0187(9) 0.0184(10) -0.0042(7) 0.0027(7) -0.0004(7)
N6 0.0180(8) 0.0170(9) 0.0164(9) -0.0010(7) 0.0049(7) -0.0015(7)
O1 0.0232(8) 0.0245(8) 0.0354(10) -0.0090(7) 0.0126(7) -0.0078(7)
O2 0.0287(8) 0.0302(9) 0.0212(9) 0.0059(7) 0.0096(7) 0.0140(7)
Cl1 0.0209(3) 0.0251(3) 0.0193(3) 0.0002(2) 0.0062(2) 0.0030(2)
O3 0.142(3) 0.0892(19) 0.0467(15) 0.0397(13) 0.0431(16) 0.0862(19)
O4 0.0349(11) 0.114(2) 0.0553(15) 0.0044(14) 0.0272(11) 0.0109(12)
O5 0.098(2) 0.0786(17) 0.0416(13) -0.0129(12) 0.0131(13) -0.0597(15)
O6 0.0615(13) 0.0464(11) 0.0237(10) -0.0126(9) 0.0107(9) -0.0040(10)
Cl2 0.0210(10) 0.0168(14) 0.0101(12) 0.0035(9) 0.0040(8) 0.0029(9)
O7 0.064(3) 0.0184(18) 0.062(3) -0.0121(17) 0.030(2) -0.0026(19)
O8 0.0282(19) 0.085(3) 0.052(3) 0.008(2) 0.0114(18) 0.0159(19)
O9 0.064(3) 0.047(2) 0.0127(19) 0.0056(15) -0.0052(18) -0.021(2)
O10 0.065(3) 0.022(2) 0.028(3) 0.004(2) 0.018(3) -0.007(2)
Cl2A 0.042(2) 0.0190(18) 0.035(3) -0.0020(14) 0.0164(17) 0.0030(14)
O7A 0.098(4) 0.024(2) 0.053(3) -0.011(2) 0.024(3) -0.020(3)
O8A 0.040(2) 0.042(2) 0.049(3) -0.010(2) 0.029(2) 0.0012(19)
O9A 0.048(3) 0.059(3) 0.034(3) 0.020(2) 0.003(2) 0.012(2)
O10A 0.047(3) 0.041(4) 0.028(4) 0.010(3) 0.017(3) 0.003(3)
Co1 0.01353(13) 0.01485(14) 0.01405(15) -0.00087(11) 0.00419(10) 0.00111(11)

loop_
_atom_type_symbol
_atom_type_description
_atom_type_scat_dispersion_real
_atom_type_scat_dispersion_imag
_atom_type_scat_source
C C 0.0033 0.0016 'International Tables Vol C Tables 4.2.6.8 and 6.1.1.4'
H H 0.0000 0.0000 'International Tables Vol C Tables 4.2.6.8 and 6.1.1.4'
N N 0.0061 0.0033 'International Tables Vol C Tables 4.2.6.8 and 6.1.1.4'
O O 0.0106 0.0060 'International Tables Vol C Tables 4.2.6.8 and 6.1.1.4'
Cl Cl 0.1484 0.1585 'International Tables Vol C Tables 4.2.6.8 and 6.1.1.4'
Co Co 0.3494 0.9721 'International Tables Vol C Tables 4.2.6.8 and 6.1.1.4'

loop_
_geom_angle_atom_site_label_1
_geom_angle_atom_site_label_2
_geom_angle_atom_site_label_3
_geom_angle
N4 C11 C12 111.30(18)
N4 C11 H11A 109.4
C12 C11 H11A 109.4
N4 C11 H11B 109.4
C12 C11 H11B 109.4
H11A C11 H11B 108.0
C13 C12 C11 114.32(19)
C13 C12 H12A 108.7
C11 C12 H12A 108.7
C13 C12 H12B 108.7
C11 C12 H12B 108.7
H12A C12 H12B 107.6
N5 C13 C12 112.75(18)
N5 C13 H13A 109.0
C12 C13 H13A 109.0
N5 C13 H13B 109.0
C12 C13 H13B 109.0
H13A C13 H13B 107.8
N5 C14 C15 119.82(19)
N5 C14 H14 120.1
C15 C14 H14 120.1
N6 C15 C16 123.0(2)
N6 C15 C14 115.43(19)
C16 C15 C14 121.5(2)
C15 C16 C17 118.0(2)
C15 C16 H16 121.0
C17 C16 H16 121.0
C18 C17 C16 120.1(2)
C18 C17 H17 120.0
C16 C17 H17 120.0
C17 C18 C19 118.2(2)
C17 C18 H18 120.9
C19 C18 H18 120.9
N6 C19 O2 112.52(19)
N6 C19 C18 122.9(2)
O2 C19 C18 124.55(19)
N1 C1 C2 111.78(19)
N1 C1 H1C 109.3
C2 C1 H1C 109.3
N1 C1 H1D 109.3
C2 C1 H1D 109.3
H1C C1 H1D 107.9
C1 C2 C3 115.17(19)
C1 C2 H2A 108.5
C3 C2 H2A 108.5
C1 C2 H2B 108.5
C3 C2 H2B 108.5
H2A C2 H2B 107.5
N2 C3 C2 112.34(19)
N2 C3 H3A 109.1
C2 C3 H3A 109.1
N2 C3 H3B 109.1
C2 C3 H3B 109.1
H3A C3 H3B 107.9
N2 C4 C5 119.3(2)
N2 C4 H4 120.3
C5 C4 H4 120.3
N3 C5 C6 122.9(2)
N3 C5 C4 114.95(19)
C6 C5 C4 122.1(2)
C5 C6 C7 118.0(2)
C5 C6 H6 121.0
C7 C6 H6 121.0
C8 C7 C6 120.3(2)
C8 C7 H7 119.8
C6 C7 H7 119.8
C7 C8 C9 118.1(2)
C7 C8 H8 121.0
C9 C8 H8 121.0
N3 C9 O1 113.26(18)
N3 C9 C8 122.7(2)
O1 C9 C8 124.1(2)
O2 C20 H20A 109.5
O2 C20 H20B 109.5
H20A C20 H20B 109.5
O2 C20 H20C 109.5
H20A C20 H20C 109.5
H20B C20 H20C 109.5
O1 C10 H10A 109.5
O1 C10 H10B 109.5
H10A C10 H10B 109.5
O1 C10 H10C 109.5
H10A C10 H10C 109.5
H10B C10 H10C 109.5
C1 N1 Co1 120.48(14)
C1 N1 H1A 107.2
Co1 N1 H1A 107.2
C1 N1 H1B 107.2
Co1 N1 H1B 107.2
H1A N1 H1B 106.8
C4 N2 C3 118.15(19)
C4 N2 Co1 115.83(15)
C3 N2 Co1 126.02(14)
C9 N3 C5 118.02(18)
C9 N3 Co1 128.53(15)
C5 N3 Co1 113.20(14)
C11 N4 Co1 119.88(15)
C11 N4 H4C 107.4
Co1 N4 H4C 107.4
C11 N4 H4D 107.4
Co1 N4 H4D 107.4
H4C N4 H4D 106.9
C14 N5 C13 116.76(18)
C14 N5 Co1 115.98(14)
C13 N5 Co1 127.16(14)
C19 N6 C15 117.76(18)
C19 N6 Co1 129.30(15)
C15 N6 Co1 112.94(13)
C9 O1 C10 117.29(18)
C19 O2 C20 118.28(18)
O3 Cl1 O4 112.01(16)
O3 Cl1 O5 108.42(19)
O4 Cl1 O5 107.76(17)
O3 Cl1 O6 111.14(13)
O4 Cl1 O6 110.47(13)
O5 Cl1 O6 106.82(13)
O9 Cl2 O7 109.8(4)
O9 Cl2 O8 109.2(4)
O7 Cl2 O8 108.3(4)
O9 Cl2 O10 110.8(4)
O7 Cl2 O10 109.1(4)
O8 Cl2 O10 109.6(5)
O7A Cl2A O8A 108.4(5)
O7A Cl2A O10A 111.1(5)
O8A Cl2A O10A 109.8(5)
O7A Cl2A O9A 111.3(5)
O8A Cl2A O9A 108.0(5)
O10A Cl2A O9A 108.2(6)
N4 Co1 N5 90.32(7)
N4 Co1 N1 101.32(7)
N5 Co1 N1 90.31(7)
N4 Co1 N2 87.33(7)
N5 Co1 N2 176.96(7)
N1 Co1 N2 88.26(7)
N4 Co1 N3 93.68(7)
N5 Co1 N3 106.81(7)
N1 Co1 N3 157.21(7)
N2 Co1 N3 75.30(7)
N4 Co1 N6 164.28(7)
N5 Co1 N6 75.81(7)
N1 Co1 N6 86.35(7)
N2 Co1 N6 106.77(6)
N3 Co1 N6 83.52(6)

loop_
_geom_bond_atom_site_label_1
_geom_bond_atom_site_label_2
_geom_bond_distance
C11 N4 1.482(3)
C11 C12 1.515(3)
C11 H11A 0.9900
C11 H11B 0.9900
C12 C13 1.512(3)
C12 H12A 0.9900
C12 H12B 0.9900
C13 N5 1.472(3)
C13 H13A 0.9900
C13 H13B 0.9900
C14 N5 1.270(3)
C14 C15 1.461(3)
C14 H14 0.9500
C15 N6 1.353(3)
C15 C16 1.380(3)
C16 C17 1.387(3)
C16 H16 0.9500
C17 C18 1.371(3)
C17 H17 0.9500
C18 C19 1.398(3)
C18 H18 0.9500
C19 N6 1.333(3)
C19 O2 1.343(3)
C1 N1 1.477(3)
C1 C2 1.513(3)
C1 H1C 0.9900
C1 H1D 0.9900
C2 C3 1.517(3)
C2 H2A 0.9900
C2 H2B 0.9900
C3 N2 1.469(3)
C3 H3A 0.9900
C3 H3B 0.9900
C4 N2 1.267(3)
C4 C5 1.462(3)
C4 H4 0.9500
C5 N3 1.353(3)
C5 C6 1.381(3)
C6 C7 1.384(4)
C6 H6 0.9500
C7 C8 1.368(4)
C7 H7 0.9500
C8 C9 1.406(3)
C8 H8 0.9500
C9 N3 1.328(3)
C9 O1 1.341(3)
C20 O2 1.435(3)
C20 H20A 0.9800
C20 H20B 0.9800
C20 H20C 0.9800
C10 O1 1.436(3)
C10 H10A 0.9800
C10 H10B 0.9800
C10 H10C 0.9800
N1 Co1 2.1481(18)
N1 H1A 0.9100
N1 H1B 0.9100
N2 Co1 2.1521(18)
N3 Co1 2.1972(17)
N4 Co1 2.1305(18)
N4 H4C 0.9100
N4 H4D 0.9100
N5 Co1 2.1443(17)
N6 Co1 2.2118(18)
Cl1 O3 1.400(2)
Cl1 O4 1.407(2)
Cl1 O5 1.422(2)
Cl1 O6 1.4376(18)
Cl2 O9 1.422(4)
Cl2 O7 1.428(5)
Cl2 O8 1.429(5)
Cl2 O10 1.429(5)
Cl2A O7A 1.426(6)
Cl2A O8A 1.430(6)
Cl2A O10A 1.432(6)
Cl2A O9A 1.439(6)

loop_
_geom_torsion_atom_site_label_1
_geom_torsion_atom_site_label_2
_geom_torsion_atom_site_label_3
_geom_torsion_atom_site_label_4
_geom_torsion
N4 C11 C12 C13 79.4(2)
C11 C12 C13 N5 -63.9(3)
N5 C14 C15 N6 0.8(3)
N5 C14 C15 C16 -178.73(19)
N6 C15 C16 C17 0.8(3)
C14 C15 C16 C17 -179.72(19)
C15 C16 C17 C18 -0.7(3)
C16 C17 C18 C19 0.0(3)
C17 C18 C19 N6 0.8(3)
C17 C18 C19 O2 -178.9(2)
N1 C1 C2 C3 74.4(3)
C1 C2 C3 N2 -65.0(3)
N2 C4 C5 N3 2.9(3)
N2 C4 C5 C6 -180.0(2)
N3 C5 C6 C7 1.8(3)
C4 C5 C6 C7 -175.1(2)
C5 C6 C7 C8 0.2(4)
C6 C7 C8 C9 -1.3(4)
C7 C8 C9 N3 0.7(3)
C7 C8 C9 O1 -178.8(2)
C2 C1 N1 Co1 -57.3(2)
C5 C4 N2 C3 -173.98(19)
C5 C4 N2 Co1 6.6(3)
C2 C3 N2 C4 -136.6(2)
C2 C3 N2 Co1 42.7(2)
O1 C9 N3 C5 -179.33(18)
C8 C9 N3 C5 1.1(3)
O1 C9 N3 Co1 6.8(3)
C8 C9 N3 Co1 -172.78(16)
C6 C5 N3 C9 -2.4(3)
C4 C5 N3 C9 174.74(19)
C6 C5 N3 Co1 172.40(17)
C4 C5 N3 Co1 -10.5(2)
C12 C11 N4 Co1 -54.9(2)
C15 C14 N5 C13 -178.31(18)
C15 C14 N5 Co1 -1.8(2)
C12 C13 N5 C14 -153.89(19)
C12 C13 N5 Co1 30.0(3)
O2 C19 N6 C15 178.95(17)
C18 C19 N6 C15 -0.7(3)
O2 C19 N6 Co1 -1.2(3)
C18 C19 N6 Co1 179.13(15)
C16 C15 N6 C19 -0.1(3)
C14 C15 N6 C19 -179.61(18)
C16 C15 N6 Co1 -179.94(16)
C14 C15 N6 Co1 0.5(2)
N3 C9 O1 C10 173.1(2)
C8 C9 O1 C10 -7.4(3)
N6 C19 O2 C20 -178.03(18)
C18 C19 O2 C20 1.6(3)
